data_4075817
loop_
_publ_author_name
'Safronov, Alexander V.'
'Dolgushin, Fedor M.'
'Petrovskii, Pavel V.'
'Chizhevsky, Igor T.'

_publ_section_title
;
 Low-Temperature &#x201C;1,2 \\rightarrow 1,7&#x201D; Isomerization of
 Sterically Crowded Icosahedralcloso-((2,3,8-\h3):(5,6-\h2)-
 Norbornadien-2-yl)rhodacarborane via the Formation of a Pseudocloso
 Intermediate. Molecular Structures of
 [3,3-((2,3,8-\h3):(5,6-\h2)-C7H7CH2)-1,2-(4&#x2018;-MeC6H4)2-
 3,1,2-pseudocloso-RhC2B9H9] and 1,2 \\rightarrow 1,7 Isomerized Products
;
_journal_issue 12
_journal_name_full Organometallics
_journal_page_first 2964
_journal_paper_doi 10.1021/om050125i
_journal_volume 24
_journal_year 2005
_chemical_formula_sum 'C24 H32 B9 Rh'
_chemical_formula_weight 520.70
_chemical_name_systematic
; 
 ? 
;
_space_group_IT_number 61
_symmetry_cell_setting orthorhombic
_symmetry_space_group_name_Hall '-P 2ac 2ab'
_symmetry_space_group_name_H-M 'P b c a'
_atom_sites_solution_hydrogens mixed
_atom_sites_solution_primary direct
_atom_sites_solution_secondary difmap
_audit_creation_method SHELXL-97
_cell_angle_alpha 90.00
_cell_angle_beta 90.00
_cell_angle_gamma 90.00
_cell_formula_units_Z 8
_cell_length_a 16.191(3)
_cell_length_b 15.763(3)
_cell_length_c 19.781(4)
_cell_measurement_reflns_used 24
_cell_measurement_temperature 293(2)
_cell_measurement_theta_max 11
_cell_measurement_theta_min 10
_cell_volume 5048.5(17)
_computing_cell_refinement 'Enraf Nonius CAD4'
_computing_data_collection 'Enraf Nonius CAD4'
_computing_data_reduction XCAD4
_computing_molecular_graphics 'Bruker SHELXTL'
_computing_publication_material 'Bruker SHELXTL'
_computing_structure_refinement 'SHELXL-97 (Sheldrick, 1997)'
_computing_structure_solution 'SHELXS-97 (Sheldrick, 1990)'
_diffrn_ambient_temperature 293(2)
_diffrn_measured_fraction_theta_full 0.998
_diffrn_measured_fraction_theta_max 0.998
_diffrn_measurement_device_type 'Enraf Nonius CAD4'
_diffrn_measurement_method '\q/5/3\q scans'
_diffrn_radiation_monochromator graphite
_diffrn_radiation_source 'normal-focus sealed tube'
_diffrn_radiation_type MoK\a
_diffrn_radiation_wavelength 0.71073
_diffrn_reflns_av_R_equivalents 0.0000
_diffrn_reflns_av_sigmaI/netI 0.1030
_diffrn_reflns_limit_h_max 19
_diffrn_reflns_limit_h_min 0
_diffrn_reflns_limit_k_max 18
_diffrn_reflns_limit_k_min 0
_diffrn_reflns_limit_l_max 0
_diffrn_reflns_limit_l_min -23
_diffrn_reflns_number 4447
_diffrn_reflns_theta_full 25.03
_diffrn_reflns_theta_max 25.03
_diffrn_reflns_theta_min 2.06
_diffrn_standards_decay_% 3
_diffrn_standards_interval_count 98
_diffrn_standards_number 2
_exptl_absorpt_coefficient_mu 0.689
_exptl_absorpt_correction_type none
_exptl_crystal_colour yellow
_exptl_crystal_density_diffrn 1.370
_exptl_crystal_density_method 'not measured'
_exptl_crystal_description plate
_exptl_crystal_F_000 2128
_exptl_crystal_size_max 0.6
_exptl_crystal_size_mid 0.4
_exptl_crystal_size_min 0.1
_refine_diff_density_max 0.387
_refine_diff_density_min -0.357
_refine_diff_density_rms 0.075
_refine_ls_extinction_method none
_refine_ls_goodness_of_fit_ref 0.849
_refine_ls_hydrogen_treatment constr
_refine_ls_matrix_type full
_refine_ls_number_parameters 309
_refine_ls_number_reflns 4447
_refine_ls_number_restraints 2
_refine_ls_restrained_S_all 0.851
_refine_ls_R_factor_all 0.1223
_refine_ls_R_factor_gt 0.0419
_refine_ls_shift/su_max 0.005
_refine_ls_shift/su_mean 0.000
_refine_ls_structure_factor_coef Fsqd
_refine_ls_weighting_details 'calc w=1/[\s^2^(Fo^2^)+(0.0580P)^2^+0.0000P] where P=(Fo^2^+2Fc^2^)/3'
_refine_ls_weighting_scheme calc
_refine_ls_wR_factor_gt 0.0935
_refine_ls_wR_factor_ref 0.1090
_reflns_number_gt 2164
_reflns_number_total 4447
_reflns_threshold_expression I>2\s(I)
_cod_data_source_file om050125isi20050222_085215.cif
_cod_data_source_block rhnew
_cod_depositor_comments
;
The following automatic conversions were performed:

'_symmetry_cell_setting' value 'Orthorhombic' changed to
'orthorhombic' according to
/home/saulius/struct/CIF-dictionaries/cif_core.dic dictionary named
'cif_core.dic' version 2.4.1 from 2010-06-29.

Automatic conversion script
Id: cif_fix_values 1715 2011-07-08 13:25:40Z adriana 

The following automatic conversions were performed:

'_atom_sites_solution_hydrogens' value 'geom and difmap' was changed
to 'mixed'.

Automatic conversion script
Id: cif_fix_values 6452 2018-10-05 10:23:21Z andrius 
;
_cod_original_cell_volume 5048.5(18)
_cod_database_code 4075817

loop_
_symmetry_equiv_pos_as_xyz
'x, y, z'
'-x+1/2, -y, z+1/2'
'-x, y+1/2, -z+1/2'
'x+1/2, -y+1/2, -z'
'-x, -y, -z'
'x-1/2, y, -z-1/2'
'x, -y-1/2, z-1/2'
'-x-1/2, y-1/2, z'

loop_
_atom_site_label
_atom_site_type_symbol
_atom_site_fract_x
_atom_site_fract_y
_atom_site_fract_z
_atom_site_U_iso_or_equiv
_atom_site_adp_type
_atom_site_occupancy
_atom_site_symmetry_multiplicity
_atom_site_calc_flag
_atom_site_refinement_flags
_atom_site_disorder_assembly
_atom_site_disorder_group
Rh3 Rh 0.27687(2) 0.96540(2) 0.33620(2) 0.03942(14) Uani 1 1 d . . .
C1 C 0.3355(3) 0.9687(3) 0.2362(3) 0.0428(12) Uani 1 1 d . A .
C2 C 0.4101(3) 0.9795(3) 0.3488(3) 0.0399(13) Uani 1 1 d . A .
B4 B 0.2899(4) 0.8773(4) 0.2472(4) 0.0512(17) Uani 1 1 d . A .
B5 B 0.3898(4) 0.8898(4) 0.2065(3) 0.0541(18) Uani 1 1 d . . .
B6 B 0.4379(4) 0.9658(4) 0.2642(3) 0.0414(14) Uani 1 1 d . A .
B7 B 0.3795(4) 0.8915(4) 0.3840(3) 0.0446(16) Uani 1 1 d . A .
B8 B 0.3144(4) 0.8288(4) 0.3292(4) 0.0489(16) Uani 1 1 d . A .
B9 B 0.4211(4) 0.8057(4) 0.3331(4) 0.0568(18) Uani 1 1 d . . .
B10 B 0.4654(4) 0.8496(4) 0.2601(4) 0.0557(19) Uani 1 1 d . A .
B11 B 0.4764(4) 0.9033(4) 0.3364(4) 0.0508(17) Uani 1 1 d . A .
B12 B 0.3693(4) 0.7979(4) 0.2559(3) 0.0555(18) Uani 1 1 d . A .
H4 H 0.2317 0.8587 0.2206 0.079(19) Uiso 1 1 d R . .
H5 H 0.4040 0.8940 0.1558 0.046(14) Uiso 1 1 d R . .
H6 H 0.4774 1.0059 0.2411 0.029(12) Uiso 1 1 d R . .
H7 H 0.3831 0.8822 0.4359 0.009(10) Uiso 1 1 d R . .
H8 H 0.2637 0.7897 0.3528 0.072(18) Uiso 1 1 d R . .
H9 H 0.4408 0.7484 0.3538 0.037(12) Uiso 1 1 d R . .
H10 H 0.5242 0.8193 0.2379 0.039(13) Uiso 1 1 d R . .
H11 H 0.5319 0.9087 0.3533 0.026(12) Uiso 1 1 d R . .
H12 H 0.3538 0.7420 0.2315 0.056(16) Uiso 1 1 d R . .
C13 C 0.3110(3) 1.0385(4) 0.1892(3) 0.0480(13) Uani 1 1 d . . .
C14 C 0.2374(4) 1.0325(4) 0.1535(3) 0.0628(16) Uani 1 1 d . . .
H14A H 0.2042 0.9848 0.1584 0.075 Uiso 1 1 calc R . .
C15 C 0.2134(4) 1.0972(4) 0.1106(3) 0.0680(18) Uani 1 1 d . . .
H15A H 0.1639 1.0917 0.0873 0.082 Uiso 1 1 calc R A .
C16 C 0.2597(4) 1.1691(4) 0.1011(3) 0.0644(18) Uani 1 1 d . . .
C17 C 0.3319(4) 1.1745(4) 0.1376(3) 0.0680(18) Uani 1 1 d . . .
H17A H 0.3639 1.2233 0.1341 0.082 Uiso 1 1 calc R A .
C18 C 0.3584(4) 1.1102(4) 0.1792(3) 0.0618(18) Uani 1 1 d . . .
H18A H 0.4090 1.1151 0.2010 0.074 Uiso 1 1 calc R . .
C19 C 0.2332(4) 1.2410(5) 0.0550(4) 0.098(2) Uani 1 1 d . . .
H19A H 0.1817 1.2268 0.0338 0.147 Uiso 1 1 calc R A .
H19B H 0.2745 1.2499 0.0209 0.147 Uiso 1 1 calc R . .
H19C H 0.2266 1.2920 0.0810 0.147 Uiso 1 1 calc R . .
C20 C 0.4387(3) 1.0581(3) 0.3855(3) 0.0367(12) Uani 1 1 d . . .
C21 C 0.4253(3) 1.0669(4) 0.4537(3) 0.0501(15) Uani 1 1 d . . .
H21A H 0.4020 1.0221 0.4776 0.060 Uiso 1 1 calc R . .
C22 C 0.4455(3) 1.1400(3) 0.4874(3) 0.0530(15) Uani 1 1 d . . .
H22A H 0.4348 1.1441 0.5335 0.064 Uiso 1 1 calc R A .
C23 C 0.4814(3) 1.2075(3) 0.4543(3) 0.0520(15) Uani 1 1 d . . .
C24 C 0.4961(4) 1.1983(3) 0.3864(3) 0.0609(17) Uani 1 1 d . . .
H24A H 0.5195 1.2432 0.3627 0.073 Uiso 1 1 calc R A .
C25 C 0.4771(4) 1.1243(4) 0.3520(3) 0.0583(17) Uani 1 1 d . . .
H25A H 0.4902 1.1191 0.3064 0.070 Uiso 1 1 calc R . .
C26 C 0.5014(4) 1.2896(3) 0.4908(3) 0.0712(19) Uani 1 1 d . . .
H26A H 0.5257 1.3291 0.4596 0.107 Uiso 1 1 calc R A .
H26B H 0.5397 1.2784 0.5268 0.107 Uiso 1 1 calc R . .
H26C H 0.4517 1.3134 0.5092 0.107 Uiso 1 1 calc R . .
C1' C 0.1167(6) 1.0501(6) 0.3538(4) 0.049(2) Uiso 0.60 1 d P A 1
H1'A H 0.0851 1.0923 0.3282 0.058 Uiso 0.60 1 calc PR A 1
C2' C 0.2066(6) 1.0728(6) 0.3775(5) 0.040(3) Uiso 0.60 1 d P A 1
C3' C 0.2258(6) 1.0141(6) 0.4268(5) 0.044(2) Uiso 0.60 1 d P A 1
H3'A H 0.2610 1.0292 0.4653 0.053 Uiso 0.60 1 calc PR A 1
C4' C 0.1509(6) 0.9574(7) 0.4356(5) 0.057(3) Uiso 0.60 1 d P A 1
H4'A H 0.1483 0.9228 0.4767 0.068 Uiso 0.60 1 calc PR A 1
C5' C 0.1567(7) 0.9115(7) 0.3693(6) 0.053(3) Uiso 0.60 1 d P A 1
H5'A H 0.1444 0.8508 0.3654 0.064 Uiso 0.60 1 calc PR A 1
C6' C 0.1396(5) 0.9662(6) 0.3195(4) 0.040(2) Uiso 0.60 1 d P A 1
H6'A H 0.1146 0.9481 0.2767 0.048 Uiso 0.60 1 calc PR A 1
C7' C 0.0833(9) 1.0206(11) 0.4247(7) 0.059(5) Uiso 0.60 1 d P A 1
H7'A H 0.0833 1.0657 0.4581 0.071 Uiso 0.60 1 calc PR A 1
H7'B H 0.0291 0.9946 0.4221 0.071 Uiso 0.60 1 calc PR A 1
C1" C 0.1700(11) 1.0575(10) 0.4261(8) 0.069(5) Uiso 0.40 1 d P A 2
H1"A H 0.1762 1.1053 0.4574 0.083 Uiso 0.40 1 calc PR A 2
C2" C 0.1908(7) 1.0721(8) 0.3532(7) 0.034(4) Uiso 0.40 1 d PD A 2
C3" C 0.1469(11) 1.0101(10) 0.3149(9) 0.075(6) Uiso 0.40 1 d PD A 2
H3"A H 0.1249 1.0201 0.2694 0.090 Uiso 0.40 1 calc PR A 2
C4" C 0.1080(11) 0.9538(12) 0.3652(9) 0.074(5) Uiso 0.40 1 d P A 2
H4"A H 0.0660 0.9154 0.3470 0.089 Uiso 0.40 1 calc PR A 2
C5" C 0.1742(9) 0.9121(9) 0.4040(8) 0.041(4) Uiso 0.40 1 d P A 2
H5"A H 0.1718 0.8526 0.4180 0.049 Uiso 0.40 1 calc PR A 2
C6" C 0.2141(10) 0.9765(10) 0.4428(8) 0.053(4) Uiso 0.40 1 d P A 2
H6"A H 0.2427 0.9660 0.4857 0.063 Uiso 0.40 1 calc PR A 2
C7" C 0.0748(12) 1.0251(15) 0.4082(10) 0.046(6) Uiso 0.40 1 d P A 2
H7"A H 0.0444 1.0057 0.4475 0.056 Uiso 0.40 1 calc PR A 2
H7"B H 0.0429 1.0664 0.3829 0.056 Uiso 0.40 1 calc PR A 2
C8' C 0.2622(3) 1.1123(3) 0.3355(3) 0.0528(15) Uani 1 1 d D A .
H8'A H 0.3057 1.1451 0.3568 0.063 Uiso 1 1 calc R B 1
H8'B H 0.2405 1.1377 0.2945 0.063 Uiso 1 1 calc R B 1

loop_
_atom_site_aniso_label
_atom_site_aniso_U_11
_atom_site_aniso_U_22
_atom_site_aniso_U_33
_atom_site_aniso_U_23
_atom_site_aniso_U_13
_atom_site_aniso_U_12
Rh3 0.0341(2) 0.03143(19) 0.0527(2) -0.0047(2) 0.0045(2) -0.0016(2)
C1 0.040(3) 0.037(3) 0.051(3) -0.015(3) 0.000(2) -0.005(3)
C2 0.032(3) 0.039(3) 0.049(4) 0.005(3) -0.001(2) 0.005(2)
B4 0.050(4) 0.041(3) 0.063(4) -0.007(3) 0.000(4) 0.000(3)
B5 0.051(4) 0.062(4) 0.050(5) -0.015(4) 0.012(4) 0.008(4)
B6 0.039(3) 0.036(3) 0.050(4) -0.001(3) 0.008(3) -0.004(3)
B7 0.051(4) 0.036(3) 0.047(4) 0.005(3) 0.009(3) 0.001(3)
B8 0.050(4) 0.034(3) 0.062(4) -0.003(3) 0.012(4) 0.004(3)
B9 0.055(4) 0.040(3) 0.075(5) 0.008(4) 0.012(4) 0.017(3)
B10 0.051(4) 0.051(4) 0.065(5) -0.009(4) 0.013(4) 0.008(4)
B11 0.042(4) 0.057(4) 0.053(4) 0.013(4) 0.013(4) 0.019(3)
B12 0.062(4) 0.047(4) 0.058(4) -0.013(4) 0.015(4) 0.001(3)
C13 0.052(3) 0.051(3) 0.041(3) -0.001(3) 0.008(3) 0.005(3)
C14 0.061(4) 0.069(4) 0.058(4) 0.008(4) -0.013(3) 0.005(4)
C15 0.059(4) 0.087(5) 0.059(4) 0.001(4) -0.015(4) 0.009(4)
C16 0.066(5) 0.078(4) 0.049(4) 0.016(4) -0.002(3) 0.008(4)
C17 0.072(5) 0.059(4) 0.073(5) 0.015(4) 0.004(4) -0.009(4)
C18 0.052(4) 0.059(4) 0.074(5) 0.014(3) -0.015(3) -0.007(3)
C19 0.084(6) 0.121(6) 0.089(5) 0.031(5) -0.016(5) 0.021(5)
C20 0.035(3) 0.035(3) 0.040(3) 0.005(2) -0.002(3) -0.001(2)
C21 0.049(4) 0.057(3) 0.044(3) 0.011(3) 0.007(3) -0.006(3)
C22 0.056(4) 0.060(4) 0.043(3) -0.004(3) 0.002(3) -0.005(3)
C23 0.048(4) 0.053(4) 0.055(4) 0.000(3) -0.010(3) -0.011(3)
C24 0.082(5) 0.051(4) 0.049(4) 0.009(3) 0.004(4) -0.030(3)
C25 0.067(4) 0.060(4) 0.048(4) -0.001(3) 0.005(3) -0.021(3)
C26 0.081(5) 0.058(4) 0.074(5) -0.017(4) -0.003(4) -0.021(3)
C8' 0.072(4) 0.027(2) 0.060(3) -0.007(3) -0.005(4) 0.021(3)

loop_
_atom_type_symbol
_atom_type_description
_atom_type_scat_dispersion_real
_atom_type_scat_dispersion_imag
_atom_type_scat_source
C C 0.0033 0.0016 'International Tables Vol C Tables 4.2.6.8 and 6.1.1.4'
H H 0.0000 0.0000 'International Tables Vol C Tables 4.2.6.8 and 6.1.1.4'
B B 0.0013 0.0007 'International Tables Vol C Tables 4.2.6.8 and 6.1.1.4'
Rh Rh -1.1178 0.9187 'International Tables Vol C Tables 4.2.6.8 and 6.1.1.4'

loop_
_geom_angle_atom_site_label_1
_geom_angle_atom_site_label_2
_geom_angle_atom_site_label_3
_geom_angle
C3' Rh3 C2 104.6(3)
C3' Rh3 C2" 49.4(4)
C2 Rh3 C2" 121.9(3)
C3' Rh3 C1 157.4(3)
C2 Rh3 C1 70.92(18)
C2" Rh3 C1 113.1(4)
C3' Rh3 C2' 37.3(3)
C2 Rh3 C2' 113.0(3)
C2" Rh3 C2' 14.2(4)
C1 Rh3 C2' 122.7(3)
C3' Rh3 C5' 63.1(4)
C2 Rh3 C5' 150.5(3)
C2" Rh3 C5' 72.2(4)
C1 Rh3 C5' 130.8(3)
C2' Rh3 C5' 74.4(4)
C3' Rh3 C6' 74.7(4)
C2 Rh3 C6' 173.6(3)
C2" Rh3 C6' 52.7(4)
C1 Rh3 C6' 107.2(3)
C2' Rh3 C6' 62.5(4)
C5' Rh3 C6' 34.9(4)
C3' Rh3 B7 97.0(3)
C2 Rh3 B7 43.23(19)
C2" Rh3 B7 143.1(4)
C1 Rh3 B7 94.1(2)
C2' Rh3 B7 128.9(3)
C5' Rh3 B7 109.0(4)
C6' Rh3 B7 143.0(3)
C3' Rh3 B8 120.4(3)
C2 Rh3 B8 80.6(2)
C2" Rh3 B8 155.7(3)
C1 Rh3 B8 81.3(2)
C2' Rh3 B8 154.7(3)
C5' Rh3 B8 83.6(3)
C6' Rh3 B8 105.3(3)
B7 Rh3 B8 47.6(2)
C3' Rh3 B4 157.2(3)
C2 Rh3 B4 93.4(2)
C2" Rh3 B4 130.3(4)
C1 Rh3 B4 43.1(2)
C2' Rh3 B4 144.5(3)
C5' Rh3 B4 94.4(3)
C6' Rh3 B4 88.9(3)
B7 Rh3 B4 86.5(2)
B8 Rh3 B4 48.2(2)
C3' Rh3 C3" 71.4(5)
C2 Rh3 C3" 155.5(4)
C2" Rh3 C3" 37.2(3)
C1 Rh3 C3" 103.2(5)
C2' Rh3 C3" 49.2(4)
C5' Rh3 C3" 50.1(5)
C6' Rh3 C3" 18.1(4)
B7 Rh3 C3" 158.8(5)
B8 Rh3 C3" 122.7(4)
B4 Rh3 C3" 97.7(4)
C3' Rh3 C5" 49.9(5)
C2 Rh3 C5" 133.3(4)
C2" Rh3 C5" 74.5(4)
C1 Rh3 C5" 148.1(4)
C2' Rh3 C5" 71.9(4)
C5' Rh3 C5" 18.8(4)
C6' Rh3 C5" 51.1(4)
B7 Rh3 C5" 95.8(4)
B8 Rh3 C5" 83.2(4)
B4 Rh3 C5" 107.4(4)
C3" Rh3 C5" 63.2(6)
C3' Rh3 C8' 66.7(3)
C2 Rh3 C8' 89.99(19)
C2" Rh3 C8' 34.9(2)
C1 Rh3 C8' 90.9(2)
C2' Rh3 C8' 35.2(3)
C5' Rh3 C8' 107.1(3)
C6' Rh3 C8' 83.9(3)
B7 Rh3 C8' 126.6(2)
B8 Rh3 C8' 169.3(2)
B4 Rh3 C8' 128.2(2)
C3" Rh3 C8' 66.0(4)
C5" Rh3 C8' 107.1(4)
C3' Rh3 C6" 17.0(3)
C2 Rh3 C6" 108.5(4)
C2" Rh3 C6" 62.2(5)
C1 Rh3 C6" 174.4(4)
C2' Rh3 C6" 52.0(5)
C5' Rh3 C6" 52.0(5)
C6' Rh3 C6" 72.8(4)
B7 Rh3 C6" 88.9(4)
B8 Rh3 C6" 104.2(4)
B4 Rh3 C6" 142.1(4)
C3" Rh3 C6" 75.0(6)
C5" Rh3 C6" 35.8(5)
C8' Rh3 C6" 83.5(4)
C13 C1 B5 118.7(4)
C13 C1 B4 127.7(5)
B5 C1 B4 67.6(4)
C13 C1 B6 117.9(4)
B5 C1 B6 65.4(4)
B4 C1 B6 111.3(4)
C13 C1 Rh3 117.6(3)
B5 C1 Rh3 122.6(4)
B4 C1 Rh3 70.3(3)
B6 C1 Rh3 97.2(3)
C20 C2 B11 118.3(4)
C20 C2 B7 126.0(4)
B11 C2 B7 68.7(4)
C20 C2 B6 118.9(4)
B11 C2 B6 66.1(4)
B7 C2 B6 112.5(4)
C20 C2 Rh3 116.3(3)
B11 C2 Rh3 124.0(4)
B7 C2 Rh3 70.2(3)
B6 C2 Rh3 97.6(3)
C1 B4 B12 107.6(4)
C1 B4 B5 56.1(3)
B12 B4 B5 58.8(3)
C1 B4 B8 112.8(5)
B12 B4 B8 58.2(3)
B5 B4 B8 104.1(5)
C1 B4 Rh3 66.6(3)
B12 B4 Rh3 114.9(4)
B5 B4 Rh3 111.3(4)
B8 B4 Rh3 65.6(3)
C1 B5 B10 115.9(5)
C1 B5 B12 108.8(4)
B10 B5 B12 60.0(4)
C1 B5 B4 56.2(3)
B10 B5 B4 108.4(5)
B12 B5 B4 60.1(4)
C1 B5 B6 60.4(3)
B10 B5 B6 63.8(4)
B12 B5 B6 105.7(5)
B4 B5 B6 100.0(4)
C1 B6 C2 93.2(4)
C1 B6 B5 54.3(3)
C2 B6 B5 124.7(4)
C1 B6 B11 125.4(4)
C2 B6 B11 53.9(3)
B5 B6 B11 106.1(4)
C1 B6 B10 103.6(4)
C2 B6 B10 102.8(4)
B5 B6 B10 55.8(3)
B11 B6 B10 55.6(4)
C2 B7 B8 112.8(4)
C2 B7 B9 106.5(4)
B8 B7 B9 58.4(3)
C2 B7 B11 55.7(3)
B8 B7 B11 104.2(4)
B9 B7 B11 58.3(4)
C2 B7 Rh3 66.5(3)
B8 B7 Rh3 66.3(3)
B9 B7 Rh3 115.4(4)
B11 B7 Rh3 111.4(4)
B9 B8 B12 59.2(4)
B9 B8 B7 61.1(4)
B12 B8 B7 110.5(5)
B9 B8 B4 109.6(5)
B12 B8 B4 60.0(3)
B7 B8 B4 115.3(4)
B9 B8 Rh3 117.4(4)
B12 B8 Rh3 116.8(4)
B7 B8 Rh3 66.1(3)
B4 B8 Rh3 66.2(3)
B12 B9 B10 60.3(4)
B12 B9 B8 60.5(4)
B10 B9 B8 106.4(5)
B12 B9 B11 109.6(5)
B10 B9 B11 59.0(4)
B8 B9 B11 108.4(4)
B12 B9 B7 111.1(4)
B10 B9 B7 108.3(4)
B8 B9 B7 60.6(4)
B11 B9 B7 61.5(3)
B11 B10 B5 115.1(5)
B11 B10 B9 61.3(4)
B5 B10 B9 111.0(5)
B11 B10 B12 111.0(5)
B5 B10 B12 61.1(4)
B9 B10 B12 59.7(4)
B11 B10 B6 61.0(3)
B5 B10 B6 60.4(3)
B9 B10 B6 104.6(4)
B12 B10 B6 104.1(4)
C2 B11 B10 114.9(5)
C2 B11 B9 108.1(4)
B10 B11 B9 59.7(4)
C2 B11 B7 55.6(3)
B10 B11 B7 107.9(5)
B9 B11 B7 60.2(3)
C2 B11 B6 60.0(3)
B10 B11 B6 63.4(4)
B9 B11 B6 105.2(5)
B7 B11 B6 99.3(4)
B9 B12 B10 60.0(4)
B9 B12 B8 60.3(4)
B10 B12 B8 106.1(4)
B9 B12 B5 109.4(5)
B10 B12 B5 58.9(4)
B8 B12 B5 108.6(4)
B9 B12 B4 112.1(4)
B10 B12 B4 108.3(4)
B8 B12 B4 61.9(4)
B5 B12 B4 61.0(4)
C18 C13 C14 117.3(6)
C18 C13 C1 123.0(5)
C14 C13 C1 119.7(5)
C15 C14 C13 120.3(6)
C16 C15 C14 122.7(6)
C15 C16 C17 116.2(6)
C15 C16 C19 123.1(6)
C17 C16 C19 120.6(6)
C18 C17 C16 122.3(6)
C17 C18 C13 121.1(6)
C21 C20 C25 117.8(5)
C21 C20 C2 120.4(5)
C25 C20 C2 121.8(5)
C22 C21 C20 121.6(5)
C21 C22 C23 121.2(5)
C24 C23 C22 117.2(5)
C24 C23 C26 121.4(5)
C22 C23 C26 121.4(5)
C23 C24 C25 122.2(5)
C20 C25 C24 120.0(5)
C6' C1' C2' 96.0(7)
C6' C1' C7' 102.9(9)
C2' C1' C7' 96.9(8)
C3' C2' C8' 125.7(9)
C3' C2' C1' 105.4(8)
C8' C2' C1' 122.1(9)
C3' C2' Rh3 68.3(5)
C8' C2' Rh3 77.6(5)
C1' C2' Rh3 101.2(6)
C2' C3' C4' 107.3(9)
C2' C3' Rh3 74.5(6)
C4' C3' Rh3 101.3(6)
C7' C4' C5' 103.9(9)
C7' C4' C3' 100.2(9)
C5' C4' C3' 97.8(8)
C6' C5' C4' 108.7(9)
C6' C5' Rh3 73.6(6)
C4' C5' Rh3 97.3(6)
C5' C6' C1' 106.2(8)
C5' C6' Rh3 71.6(6)
C1' C6' Rh3 100.3(6)
C4' C7' C1' 94.2(9)
C6" C1" C2" 103.6(13)
C6" C1" C7" 103.1(14)
C2" C1" C7" 92.9(12)
C8' C2" C1" 120.6(13)
C8' C2" C3" 127.2(13)
C1" C2" C3" 107.1(12)
C8' C2" Rh3 77.3(6)
C1" C2" Rh3 99.9(10)
C3" C2" Rh3 73.3(9)
C4" C3" C2" 105.4(14)
C4" C3" Rh3 94.8(11)
C2" C3" Rh3 69.5(9)
C3" C4" C5" 108.0(15)
C3" C4" C7" 94.9(15)
C5" C4" C7" 107.3(16)
C6" C5" C4" 107.0(14)
C6" C5" Rh3 74.1(9)
C4" C5" Rh3 93.4(10)
C5" C6" C1" 105.7(13)
C5" C6" Rh3 70.1(8)
C1" C6" Rh3 94.1(10)
C4" C7" C1" 91.1(14)
C2" C8' C2' 22.9(6)
C2" C8' Rh3 67.8(6)
C2' C8' Rh3 67.2(4)

loop_
_geom_bond_atom_site_label_1
_geom_bond_atom_site_label_2
_geom_bond_distance
Rh3 C3' 2.118(9)
Rh3 C2 2.182(5)
Rh3 C2" 2.210(13)
Rh3 C1 2.194(5)
Rh3 C2' 2.197(10)
Rh3 C5' 2.223(10)
Rh3 C6' 2.247(9)
Rh3 B7 2.239(6)
Rh3 B8 2.242(6)
Rh3 B4 2.252(7)
Rh3 C3" 2.259(18)
Rh3 C5" 2.294(14)
Rh3 C8' 2.327(4)
Rh3 C6" 2.347(15)
C1 C13 1.494(7)
C1 B5 1.632(8)
C1 B4 1.633(7)
C1 B6 1.747(7)
C2 C20 1.509(6)
C2 B11 1.630(7)
C2 B7 1.629(7)
C2 B6 1.748(7)
B4 B12 1.802(8)
B4 B5 1.818(9)
B4 B8 1.836(9)
B5 B10 1.739(10)
B5 B12 1.778(9)
B5 B6 1.827(9)
B6 B11 1.845(9)
B6 B10 1.886(8)
B7 B8 1.807(9)
B7 B9 1.815(9)
B7 B11 1.839(9)
B8 B9 1.766(9)
B8 B12 1.768(9)
B9 B12 1.746(10)
B9 B10 1.753(10)
B9 B11 1.781(9)
B10 B11 1.740(10)
B10 B12 1.758(9)
C13 C18 1.380(7)
C13 C14 1.389(8)
C14 C15 1.381(8)
C15 C16 1.372(8)
C16 C17 1.378(8)
C16 C19 1.518(8)
C17 C18 1.373(8)
C20 C21 1.374(7)
C20 C25 1.383(7)
C21 C22 1.371(7)
C22 C23 1.380(7)
C23 C24 1.372(8)
C23 C26 1.518(7)
C24 C25 1.385(7)
C1' C6' 1.534(13)
C1' C2' 1.571(13)
C1' C7' 1.573(16)
C2' C3' 1.381(13)
C2' C8' 1.374(11)
C3' C4' 1.516(14)
C4' C7' 1.496(17)
C4' C5' 1.501(14)
C5' C6' 1.339(14)
C1" C6" 1.50(2)
C1" C2" 1.50(2)
C1" C7" 1.66(3)
C2" C8' 1.365(8)
C2" C3" 1.426(9)
C3" C4" 1.48(2)
C4" C5" 1.47(2)
C4" C7" 1.51(3)
C5" C6" 1.43(2)
